data_4067364
loop_
_publ_author_name
'Song, Li-Cheng'
'Cheng, Jia'
'Yan, Jing'
'Liu, Chun-Rong'
'Hu, Qing-Mei'

_publ_section_title
;
 Two Novel \m-CO-Containing Butterfly Fe/S Cluster Anions Formed from
 Trithiol MeC(CH2SH)3, Fe3(CO)12, and Et3N: Their Reactions with
 Electrophiles to Produce the Corresponding Neutral Triple- and
 Double-Butterfly Cluster Complexes
;
_journal_issue 1
_journal_name_full Organometallics
_journal_page_first 205
_journal_paper_doi 10.1021/om900899h
_journal_volume 29
_journal_year 2010
_chemical_formula_sum 'C23 H32 Fe2 N2 O6 S'
_chemical_formula_weight 576.27
_chemical_name_systematic
; 
 ? 
;
_space_group_IT_number 61
_symmetry_cell_setting orthorhombic
_symmetry_space_group_name_Hall '-P 2ac 2ab'
_symmetry_space_group_name_H-M 'P b c a'
_atom_sites_solution_hydrogens geom
_atom_sites_solution_primary direct
_atom_sites_solution_secondary difmap
_audit_creation_method SHELXL-97
_cell_angle_alpha 90.00
_cell_angle_beta 90.00
_cell_angle_gamma 90.00
_cell_formula_units_Z 8
_cell_length_a 18.929(4)
_cell_length_b 12.633(3)
_cell_length_c 22.822(4)
_cell_measurement_reflns_used 2664
_cell_measurement_temperature 294(2)
_cell_measurement_theta_max 20.34
_cell_measurement_theta_min 2.63
_cell_volume 5457(2)
_computing_cell_refinement 'Bruker SMART'
_computing_data_collection 'Bruker SMART'
_computing_data_reduction 'Bruker SAINT'
_computing_molecular_graphics 'Bruker SHELXTL'
_computing_publication_material 'Bruker SHELXTL'
_computing_structure_refinement 'SHELXL-97 (Sheldrick, 1997)'
_computing_structure_solution 'SHELXS-97 (Sheldrick, 1990)'
_diffrn_ambient_temperature 294(2)
_diffrn_measured_fraction_theta_full 0.991
_diffrn_measured_fraction_theta_max 0.991
_diffrn_measurement_device_type 'CCD area detector'
_diffrn_measurement_method 'phi and omega scans'
_diffrn_radiation_monochromator graphite
_diffrn_radiation_source 'fine-focus sealed tube'
_diffrn_radiation_type MoK\a
_diffrn_radiation_wavelength 0.71073
_diffrn_reflns_av_R_equivalents 0.1744
_diffrn_reflns_av_sigmaI/netI 0.1462
_diffrn_reflns_limit_h_max 17
_diffrn_reflns_limit_h_min -23
_diffrn_reflns_limit_k_max 15
_diffrn_reflns_limit_k_min -15
_diffrn_reflns_limit_l_max 28
_diffrn_reflns_limit_l_min -25
_diffrn_reflns_number 29278
_diffrn_reflns_theta_full 26.53
_diffrn_reflns_theta_max 26.53
_diffrn_reflns_theta_min 1.78
_exptl_absorpt_coefficient_mu 1.177
_exptl_absorpt_correction_T_max 1.000000
_exptl_absorpt_correction_T_min 0.695465
_exptl_absorpt_correction_type multi-scan
_exptl_absorpt_process_details SADABS
_exptl_crystal_density_diffrn 1.403
_exptl_crystal_density_meas ?
_exptl_crystal_density_method 'not measured'
_exptl_crystal_F_000 2400
_exptl_crystal_size_max 0.24
_exptl_crystal_size_mid 0.18
_exptl_crystal_size_min 0.12
_refine_diff_density_max 0.476
_refine_diff_density_min -0.606
_refine_diff_density_rms 0.104
_refine_ls_extinction_method none
_refine_ls_goodness_of_fit_ref 1.033
_refine_ls_hydrogen_treatment constr
_refine_ls_matrix_type full
_refine_ls_number_parameters 310
_refine_ls_number_reflns 5625
_refine_ls_number_restraints 0
_refine_ls_restrained_S_all 1.033
_refine_ls_R_factor_all 0.1812
_refine_ls_R_factor_gt 0.0526
_refine_ls_shift/su_max 0.001
_refine_ls_shift/su_mean 0.000
_refine_ls_structure_factor_coef Fsqd
_refine_ls_weighting_details 'calc w=1/[\s^2^(Fo^2^)+(0.0563P)^2^+0.0000P] where P=(Fo^2^+2Fc^2^)/3'
_refine_ls_weighting_scheme calc
_refine_ls_wR_factor_gt 0.1069
_refine_ls_wR_factor_ref 0.1530
_reflns_number_gt 2432
_reflns_number_total 5625
_reflns_threshold_expression >2sigma(I)
_cod_data_source_file om900899h_si_001.cif
_cod_data_source_block 050729d
_cod_depositor_comments
;
The following automatic conversions were performed:

'_symmetry_cell_setting' value 'Orthorhombic' changed to
'orthorhombic' according to
/home/saulius/struct/CIF-dictionaries/cif_core.dic dictionary named
'cif_core.dic' version 2.4.1 from
2010-06-29.

'_exptl_absorpt_correction_type' value 'MULTI-SCAN'
changed to 'multi-scan' according to
/home/saulius/struct/CIF-dictionaries/cif_core.dic dictionary named
'cif_core.dic' version 2.4.1 from 2010-06-29.

Automatic conversion script
Id: cif_fix_values 1715 2011-07-08 13:25:40Z adriana 

The following automatic conversions were performed:

'_exptl_crystal_density_meas' value 'NONE' was changed to '?' - the
value is perceived as not measured.

Automatic conversion script
Id: cif_fix_values 3008 2015-01-20 13:52:24Z robertas 
;
_cod_original_sg_symbol_H-M Pbca
_cod_database_code 4067364

loop_
_symmetry_equiv_pos_as_xyz
'x, y, z'
'-x+1/2, -y, z+1/2'
'x+1/2, -y+1/2, -z'
'-x, y+1/2, -z+1/2'
'-x, -y, -z'
'x-1/2, y, -z-1/2'
'-x-1/2, y-1/2, z'
'x, -y-1/2, z-1/2'

loop_
_atom_site_label
_atom_site_type_symbol
_atom_site_fract_x
_atom_site_fract_y
_atom_site_fract_z
_atom_site_U_iso_or_equiv
_atom_site_adp_type
_atom_site_occupancy
_atom_site_symmetry_multiplicity
_atom_site_calc_flag
_atom_site_refinement_flags
Fe1 Fe 0.05937(4) 0.34598(6) 0.21503(4) 0.0331(2) Uani 1 1 d .
Fe2 Fe 0.11491(4) 0.47158(6) 0.13960(4) 0.0333(2) Uani 1 1 d .
S1 S 0.07982(7) 0.30467(11) 0.12028(6) 0.0336(4) Uani 1 1 d .
O1 O 0.0736(3) 0.4713(4) 0.3213(2) 0.0779(17) Uani 1 1 d .
O2 O 0.0312(3) 0.1312(4) 0.2556(2) 0.0679(15) Uani 1 1 d .
O3 O -0.0915(3) 0.3994(4) 0.2070(2) 0.0802(17) Uani 1 1 d .
O4 O -0.0108(3) 0.5955(4) 0.1136(2) 0.0726(15) Uani 1 1 d .
O5 O 0.1781(3) 0.5422(4) 0.0292(2) 0.0738(16) Uani 1 1 d .
O6 O 0.1470(2) 0.6414(4) 0.2226(2) 0.0654(14) Uani 1 1 d .
N1 N 0.1931(2) 0.3874(3) 0.1759(2) 0.0327(12) Uani 1 1 d .
N2 N 0.2028(2) 0.2637(4) 0.2515(2) 0.0412(13) Uani 1 1 d .
H2 H 0.2381 0.2321 0.2355 0.049 Uiso 1 1 calc R
C1 C 0.0675(3) 0.4225(5) 0.2793(3) 0.0463(17) Uani 1 1 d .
C2 C 0.0422(3) 0.2153(5) 0.2414(3) 0.0430(16) Uani 1 1 d .
C3 C -0.0324(4) 0.3808(5) 0.2078(3) 0.0483(18) Uani 1 1 d .
C4 C 0.0368(4) 0.5407(5) 0.1224(3) 0.0478(17) Uani 1 1 d .
C5 C 0.1557(3) 0.5124(5) 0.0728(3) 0.0431(16) Uani 1 1 d .
C6 C 0.1351(3) 0.5747(5) 0.1900(3) 0.0403(16) Uani 1 1 d .
C7 C 0.0056(3) 0.2743(5) 0.0697(3) 0.0447(17) Uani 1 1 d .
C8 C -0.0360(4) 0.1815(5) 0.0946(3) 0.073(2) Uani 1 1 d .
H8A H -0.0618 0.2044 0.1285 0.110 Uiso 1 1 calc R
H8B H -0.0039 0.1260 0.1054 0.110 Uiso 1 1 calc R
H8C H -0.0684 0.1558 0.0656 0.110 Uiso 1 1 calc R
C9 C -0.0433(4) 0.3660(5) 0.0557(4) 0.086(3) Uani 1 1 d .
H9A H -0.0791 0.3429 0.0288 0.129 Uiso 1 1 calc R
H9B H -0.0166 0.4225 0.0384 0.129 Uiso 1 1 calc R
H9C H -0.0651 0.3906 0.0912 0.129 Uiso 1 1 calc R
C10 C 0.0428(4) 0.2385(7) 0.0143(3) 0.092(3) Uani 1 1 d .
H10A H 0.0706 0.1767 0.0226 0.139 Uiso 1 1 calc R
H10B H 0.0731 0.2941 0.0005 0.139 Uiso 1 1 calc R
H10C H 0.0084 0.2219 -0.0151 0.139 Uiso 1 1 calc R
C11 C 0.1649(3) 0.3314(4) 0.2171(2) 0.0294(13) Uani 1 1 d .
C12 C 0.1885(3) 0.2401(4) 0.3131(2) 0.0350(15) Uani 1 1 d .
H12 H 0.1378 0.2488 0.3201 0.042 Uiso 1 1 calc R
C13 C 0.2277(4) 0.3168(6) 0.3516(3) 0.070(2) Uani 1 1 d .
H13A H 0.2122 0.3882 0.3428 0.083 Uiso 1 1 calc R
H13B H 0.2778 0.3124 0.3432 0.083 Uiso 1 1 calc R
C14 C 0.2154(5) 0.2939(8) 0.4158(3) 0.107(4) Uani 1 1 d .
H14A H 0.2425 0.3435 0.4391 0.128 Uiso 1 1 calc R
H14B H 0.1658 0.3044 0.4248 0.128 Uiso 1 1 calc R
C15 C 0.2361(5) 0.1836(9) 0.4318(4) 0.112(4) Uani 1 1 d .
H15A H 0.2246 0.1706 0.4726 0.135 Uiso 1 1 calc R
H15B H 0.2866 0.1750 0.4270 0.135 Uiso 1 1 calc R
C16 C 0.1970(4) 0.1037(6) 0.3929(3) 0.071(2) Uani 1 1 d .
H16A H 0.2139 0.0329 0.4015 0.085 Uiso 1 1 calc R
H16B H 0.1469 0.1061 0.4016 0.085 Uiso 1 1 calc R
C17 C 0.2085(4) 0.1278(5) 0.3280(3) 0.059(2) Uani 1 1 d .
H17A H 0.2578 0.1164 0.3182 0.071 Uiso 1 1 calc R
H17B H 0.1804 0.0795 0.3046 0.071 Uiso 1 1 calc R
C18 C 0.2691(3) 0.3860(4) 0.1613(3) 0.0330(15) Uani 1 1 d .
H18 H 0.2938 0.3512 0.1938 0.040 Uiso 1 1 calc R
C19 C 0.2996(3) 0.4974(4) 0.1556(3) 0.0453(17) Uani 1 1 d .
H19A H 0.2728 0.5363 0.1265 0.054 Uiso 1 1 calc R
H19B H 0.2947 0.5340 0.1927 0.054 Uiso 1 1 calc R
C20 C 0.3772(3) 0.4959(5) 0.1379(3) 0.065(2) Uani 1 1 d .
H20A H 0.3936 0.5679 0.1321 0.077 Uiso 1 1 calc R
H20B H 0.4050 0.4646 0.1691 0.077 Uiso 1 1 calc R
C21 C 0.3881(4) 0.4338(6) 0.0825(3) 0.072(2) Uani 1 1 d .
H21A H 0.4381 0.4317 0.0731 0.087 Uiso 1 1 calc R
H21B H 0.3638 0.4686 0.0504 0.087 Uiso 1 1 calc R
C22 C 0.3601(4) 0.3204(6) 0.0892(3) 0.075(2) Uani 1 1 d .
H22A H 0.3653 0.2829 0.0524 0.089 Uiso 1 1 calc R
H22B H 0.3875 0.2834 0.1187 0.089 Uiso 1 1 calc R
C23 C 0.2821(3) 0.3209(5) 0.1072(3) 0.0540(19) Uani 1 1 d .
H23A H 0.2540 0.3490 0.0752 0.065 Uiso 1 1 calc R
H23B H 0.2668 0.2487 0.1142 0.065 Uiso 1 1 calc R

loop_
_atom_site_aniso_label
_atom_site_aniso_U_11
_atom_site_aniso_U_22
_atom_site_aniso_U_33
_atom_site_aniso_U_23
_atom_site_aniso_U_13
_atom_site_aniso_U_12
Fe1 0.0236(4) 0.0355(5) 0.0403(5) 0.0032(4) 0.0015(4) 0.0019(4)
Fe2 0.0271(5) 0.0314(5) 0.0414(5) 0.0053(4) -0.0043(4) 0.0007(4)
S1 0.0281(8) 0.0335(8) 0.0392(9) 0.0025(7) -0.0052(7) -0.0009(7)
O1 0.081(4) 0.090(4) 0.063(4) -0.036(3) -0.001(3) 0.022(3)
O2 0.069(3) 0.051(3) 0.083(4) 0.021(3) -0.005(3) -0.024(3)
O3 0.031(3) 0.093(4) 0.117(5) -0.012(3) -0.002(3) 0.017(3)
O4 0.054(3) 0.062(3) 0.102(4) 0.009(3) -0.021(3) 0.023(3)
O5 0.076(4) 0.091(4) 0.054(3) 0.027(3) 0.011(3) 0.008(3)
O6 0.060(3) 0.055(3) 0.081(4) -0.016(3) -0.014(3) -0.010(3)
N1 0.024(3) 0.035(3) 0.039(3) 0.003(2) 0.005(2) -0.003(2)
N2 0.031(3) 0.059(3) 0.033(3) 0.014(3) 0.006(2) 0.018(3)
C1 0.037(4) 0.052(4) 0.049(4) 0.001(4) 0.007(4) 0.010(3)
C2 0.036(4) 0.048(4) 0.045(4) 0.011(3) 0.006(3) -0.006(3)
C3 0.042(4) 0.050(4) 0.053(5) -0.001(3) -0.003(4) 0.008(3)
C4 0.048(4) 0.040(4) 0.056(4) 0.008(3) -0.007(3) 0.005(3)
C5 0.041(4) 0.038(4) 0.050(4) 0.014(3) -0.004(3) 0.007(3)
C6 0.032(4) 0.036(4) 0.054(4) 0.009(3) -0.011(3) -0.002(3)
C7 0.044(4) 0.045(4) 0.045(4) 0.003(3) -0.012(3) -0.003(3)
C8 0.055(5) 0.057(5) 0.109(6) 0.018(4) -0.035(4) -0.028(4)
C9 0.091(6) 0.059(5) 0.108(7) -0.005(5) -0.070(5) 0.010(5)
C10 0.083(6) 0.136(8) 0.059(5) -0.026(5) -0.016(5) 0.001(6)
C11 0.023(3) 0.036(3) 0.029(3) -0.006(3) -0.004(3) 0.004(3)
C12 0.027(3) 0.047(4) 0.032(4) 0.008(3) -0.001(3) -0.004(3)
C13 0.071(5) 0.080(6) 0.058(5) 0.011(4) -0.002(4) -0.040(4)
C14 0.126(8) 0.141(9) 0.053(6) -0.006(6) -0.009(5) -0.080(8)
C15 0.090(7) 0.186(11) 0.061(6) 0.054(7) -0.027(5) -0.032(8)
C16 0.064(5) 0.077(6) 0.073(6) 0.043(5) 0.009(5) 0.012(5)
C17 0.061(5) 0.053(5) 0.063(5) 0.023(4) 0.009(4) 0.011(4)
C18 0.022(3) 0.035(4) 0.042(4) 0.007(3) 0.001(3) 0.004(3)
C19 0.034(4) 0.048(4) 0.054(4) -0.011(3) 0.008(3) -0.008(3)
C20 0.032(4) 0.068(5) 0.094(6) 0.001(5) 0.014(4) -0.020(4)
C21 0.057(5) 0.064(5) 0.096(6) 0.003(5) 0.031(5) -0.010(4)
C22 0.061(5) 0.060(5) 0.102(6) -0.013(5) 0.042(5) -0.002(4)
C23 0.038(4) 0.046(4) 0.078(5) -0.012(4) 0.019(4) -0.004(3)

loop_
_atom_type_symbol
_atom_type_description
_atom_type_scat_dispersion_real
_atom_type_scat_dispersion_imag
_atom_type_scat_source
C C 0.0033 0.0016 'International Tables Vol C Tables 4.2.6.8 and 6.1.1.4'
H H 0.0000 0.0000 'International Tables Vol C Tables 4.2.6.8 and 6.1.1.4'
N N 0.0061 0.0033 'International Tables Vol C Tables 4.2.6.8 and 6.1.1.4'
O O 0.0106 0.0060 'International Tables Vol C Tables 4.2.6.8 and 6.1.1.4'
S S 0.1246 0.1234 'International Tables Vol C Tables 4.2.6.8 and 6.1.1.4'
Fe Fe 0.3463 0.8444 'International Tables Vol C Tables 4.2.6.8 and 6.1.1.4'

loop_
_geom_angle_atom_site_label_1
_geom_angle_atom_site_label_2
_geom_angle_atom_site_label_3
_geom_angle
C1 Fe1 C2 104.0(3)
C1 Fe1 C3 91.5(3)
C2 Fe1 C3 94.7(3)
C1 Fe1 C11 86.8(2)
C2 Fe1 C11 95.1(3)
C3 Fe1 C11 170.2(3)
C1 Fe1 S1 155.3(2)
C2 Fe1 S1 98.0(2)
C3 Fe1 S1 97.7(2)
C11 Fe1 S1 80.24(16)
C1 Fe1 Fe2 100.6(2)
C2 Fe1 Fe2 150.6(2)
C3 Fe1 Fe2 100.5(2)
C11 Fe1 Fe2 70.39(17)
S1 Fe1 Fe2 55.27(5)
C4 Fe2 C6 87.8(3)
C4 Fe2 C5 91.7(3)
C6 Fe2 C5 104.3(3)
C4 Fe2 N1 167.4(2)
C6 Fe2 N1 87.9(2)
C5 Fe2 N1 100.8(2)
C4 Fe2 S1 100.0(2)
C6 Fe2 S1 151.0(2)
C5 Fe2 S1 103.3(2)
N1 Fe2 S1 78.57(13)
C4 Fe2 Fe1 96.4(2)
C6 Fe2 Fe1 96.2(2)
C5 Fe2 Fe1 158.2(2)
N1 Fe2 Fe1 72.32(13)
S1 Fe2 Fe1 55.40(5)
C7 S1 Fe2 122.5(2)
C7 S1 Fe1 120.9(2)
Fe2 S1 Fe1 69.33(5)
C11 N1 C18 124.0(5)
C11 N1 Fe2 106.7(3)
C18 N1 Fe2 129.3(4)
C11 N2 C12 125.7(5)
C11 N2 H2 117.1
C12 N2 H2 117.1
O1 C1 Fe1 179.1(6)
O2 C2 Fe1 177.0(6)
O3 C3 Fe1 175.0(6)
O4 C4 Fe2 172.6(6)
O5 C5 Fe2 175.8(6)
O6 C6 Fe2 178.9(6)
C10 C7 C9 109.7(6)
C10 C7 C8 108.8(6)
C9 C7 C8 110.6(6)
C10 C7 S1 103.2(4)
C9 C7 S1 115.7(4)
C8 C7 S1 108.5(4)
C7 C8 H8A 109.5
C7 C8 H8B 109.5
H8A C8 H8B 109.5
C7 C8 H8C 109.5
H8A C8 H8C 109.5
H8B C8 H8C 109.5
C7 C9 H9A 109.5
C7 C9 H9B 109.5
H9A C9 H9B 109.5
C7 C9 H9C 109.5
H9A C9 H9C 109.5
H9B C9 H9C 109.5
C7 C10 H10A 109.5
C7 C10 H10B 109.5
H10A C10 H10B 109.5
C7 C10 H10C 109.5
H10A C10 H10C 109.5
H10B C10 H10C 109.5
N1 C11 N2 123.1(5)
N1 C11 Fe1 110.1(4)
N2 C11 Fe1 126.4(4)
N2 C12 C13 109.8(5)
N2 C12 C17 111.2(5)
C13 C12 C17 110.5(5)
N2 C12 H12 108.4
C13 C12 H12 108.4
C17 C12 H12 108.4
C12 C13 C14 111.6(6)
C12 C13 H13A 109.3
C14 C13 H13A 109.3
C12 C13 H13B 109.3
C14 C13 H13B 109.3
H13A C13 H13B 108.0
C15 C14 C13 112.1(8)
C15 C14 H14A 109.2
C13 C14 H14A 109.2
C15 C14 H14B 109.2
C13 C14 H14B 109.2
H14A C14 H14B 107.9
C14 C15 C16 110.2(7)
C14 C15 H15A 109.6
C16 C15 H15A 109.6
C14 C15 H15B 109.6
C16 C15 H15B 109.6
H15A C15 H15B 108.1
C17 C16 C15 111.2(6)
C17 C16 H16A 109.4
C15 C16 H16A 109.4
C17 C16 H16B 109.4
C15 C16 H16B 109.4
H16A C16 H16B 108.0
C12 C17 C16 111.7(6)
C12 C17 H17A 109.3
C16 C17 H17A 109.3
C12 C17 H17B 109.3
C16 C17 H17B 109.3
H17A C17 H17B 107.9
N1 C18 C23 110.5(5)
N1 C18 C19 112.1(4)
C23 C18 C19 111.8(5)
N1 C18 H18 107.4
C23 C18 H18 107.4
C19 C18 H18 107.4
C20 C19 C18 112.0(5)
C20 C19 H19A 109.2
C18 C19 H19A 109.2
C20 C19 H19B 109.2
C18 C19 H19B 109.2
H19A C19 H19B 107.9
C21 C20 C19 111.3(6)
C21 C20 H20A 109.4
C19 C20 H20A 109.4
C21 C20 H20B 109.4
C19 C20 H20B 109.4
H20A C20 H20B 108.0
C20 C21 C22 110.8(6)
C20 C21 H21A 109.5
C22 C21 H21A 109.5
C20 C21 H21B 109.5
C22 C21 H21B 109.5
H21A C21 H21B 108.1
C23 C22 C21 110.9(6)
C23 C22 H22A 109.5
C21 C22 H22A 109.5
C23 C22 H22B 109.5
C21 C22 H22B 109.5
H22A C22 H22B 108.1
C18 C23 C22 112.3(5)
C18 C23 H23A 109.2
C22 C23 H23A 109.2
C18 C23 H23B 109.2
C22 C23 H23B 109.2
H23A C23 H23B 107.9

loop_
_geom_bond_atom_site_label_1
_geom_bond_atom_site_label_2
_geom_bond_distance
Fe1 C1 1.763(7)
Fe1 C2 1.787(7)
Fe1 C3 1.800(7)
Fe1 C11 2.008(5)
Fe1 S1 2.2577(17)
Fe1 Fe2 2.5664(12)
Fe2 C4 1.761(7)
Fe2 C6 1.779(7)
Fe2 C5 1.785(7)
Fe2 N1 2.002(4)
Fe2 S1 2.2544(17)
S1 C7 1.859(6)
O1 C1 1.145(7)
O2 C2 1.130(6)
O3 C3 1.144(7)
O4 C4 1.155(7)
O5 C5 1.146(6)
O6 C6 1.146(7)
N1 C11 1.290(6)
N1 C18 1.478(7)
N2 C11 1.365(6)
N2 C12 1.463(6)
N2 H2 0.8600
C7 C10 1.515(9)
C7 C9 1.516(8)
C7 C8 1.521(8)
C8 H8A 0.9600
C8 H8B 0.9600
C8 H8C 0.9600
C9 H9A 0.9600
C9 H9B 0.9600
C9 H9C 0.9600
C10 H10A 0.9600
C10 H10B 0.9600
C10 H10C 0.9600
C12 C13 1.503(8)
C12 C17 1.507(7)
C12 H12 0.9800
C13 C14 1.511(9)
C13 H13A 0.9700
C13 H13B 0.9700
C14 C15 1.493(12)
C14 H14A 0.9700
C14 H14B 0.9700
C15 C16 1.534(11)
C15 H15A 0.9700
C15 H15B 0.9700
C16 C17 1.529(9)
C16 H16A 0.9700
C16 H16B 0.9700
C17 H17A 0.9700
C17 H17B 0.9700
C18 C23 1.505(8)
C18 C19 1.526(7)
C18 H18 0.9800
C19 C20 1.525(8)
C19 H19A 0.9700
C19 H19B 0.9700
C20 C21 1.501(9)
C20 H20A 0.9700
C20 H20B 0.9700
C21 C22 1.537(9)
C21 H21A 0.9700
C21 H21B 0.9700
C22 C23 1.531(8)
C22 H22A 0.9700
C22 H22B 0.9700
C23 H23A 0.9700
C23 H23B 0.9700

loop_
_geom_torsion_atom_site_label_1
_geom_torsion_atom_site_label_2
_geom_torsion_atom_site_label_3
_geom_torsion_atom_site_label_4
_geom_torsion
C1 Fe1 Fe2 C4 -88.0(3)
C2 Fe1 Fe2 C4 125.5(5)
C3 Fe1 Fe2 C4 5.6(3)
C11 Fe1 Fe2 C4 -170.7(3)
S1 Fe1 Fe2 C4 97.7(2)
C1 Fe1 Fe2 C6 0.4(3)
C2 Fe1 Fe2 C6 -146.1(4)
C3 Fe1 Fe2 C6 94.0(3)
C11 Fe1 Fe2 C6 -82.3(2)
S1 Fe1 Fe2 C6 -173.89(19)
C1 Fe1 Fe2 C5 160.8(6)
C2 Fe1 Fe2 C5 14.3(7)
C3 Fe1 Fe2 C5 -105.6(6)
C11 Fe1 Fe2 C5 78.1(6)
S1 Fe1 Fe2 C5 -13.5(5)
C1 Fe1 Fe2 N1 86.2(2)
C2 Fe1 Fe2 N1 -60.3(4)
C3 Fe1 Fe2 N1 179.8(2)
C11 Fe1 Fe2 N1 3.5(2)
S1 Fe1 Fe2 N1 -88.12(14)
C1 Fe1 Fe2 S1 174.3(2)
C2 Fe1 Fe2 S1 27.8(4)
C3 Fe1 Fe2 S1 -92.1(2)
C11 Fe1 Fe2 S1 91.60(17)
C4 Fe2 S1 C7 23.2(3)
C6 Fe2 S1 C7 126.8(5)
C5 Fe2 S1 C7 -70.9(3)
N1 Fe2 S1 C7 -169.5(3)
Fe1 Fe2 S1 C7 114.2(3)
C4 Fe2 S1 Fe1 -91.0(2)
C6 Fe2 S1 Fe1 12.6(4)
C5 Fe2 S1 Fe1 174.9(2)
N1 Fe2 S1 Fe1 76.30(14)
C1 Fe1 S1 C7 -129.8(5)
C2 Fe1 S1 C7 77.0(3)
C3 Fe1 S1 C7 -18.8(3)
C11 Fe1 S1 C7 170.8(3)
Fe2 Fe1 S1 C7 -116.3(2)
C1 Fe1 S1 Fe2 -13.5(5)
C2 Fe1 S1 Fe2 -166.6(2)
C3 Fe1 S1 Fe2 97.5(2)
C11 Fe1 S1 Fe2 -72.84(17)
C4 Fe2 N1 C11 22.1(13)
C6 Fe2 N1 C11 91.8(4)
C5 Fe2 N1 C11 -164.0(4)
S1 Fe2 N1 C11 -62.4(3)
Fe1 Fe2 N1 C11 -5.3(3)
C4 Fe2 N1 C18 -157.4(10)
C6 Fe2 N1 C18 -87.7(5)
C5 Fe2 N1 C18 16.5(5)
S1 Fe2 N1 C18 118.1(5)
Fe1 Fe2 N1 C18 175.1(5)
C2 Fe1 C1 O1 61(44)
C3 Fe1 C1 O1 156(44)
C11 Fe1 C1 O1 -33(44)
S1 Fe1 C1 O1 -91(44)
Fe2 Fe1 C1 O1 -103(44)
C1 Fe1 C2 O2 179(100)
C3 Fe1 C2 O2 86(11)
C11 Fe1 C2 O2 -93(11)
S1 Fe1 C2 O2 -13(11)
Fe2 Fe1 C2 O2 -35(11)
C1 Fe1 C3 O3 -62(7)
C2 Fe1 C3 O3 43(7)
C11 Fe1 C3 O3 -141(6)
S1 Fe1 C3 O3 141(7)
Fe2 Fe1 C3 O3 -163(7)
C6 Fe2 C4 O4 20(5)
C5 Fe2 C4 O4 -84(5)
N1 Fe2 C4 O4 90(5)
S1 Fe2 C4 O4 172(5)
Fe1 Fe2 C4 O4 116(5)
C4 Fe2 C5 O5 2(8)
C6 Fe2 C5 O5 -86(8)
N1 Fe2 C5 O5 -176(8)
S1 Fe2 C5 O5 103(8)
Fe1 Fe2 C5 O5 114(8)
C4 Fe2 C6 O6 33(31)
C5 Fe2 C6 O6 124(31)
N1 Fe2 C6 O6 -136(31)
S1 Fe2 C6 O6 -74(31)
Fe1 Fe2 C6 O6 -64(31)
Fe2 S1 C7 C10 102.9(5)
Fe1 S1 C7 C10 -173.3(4)
Fe2 S1 C7 C9 -16.9(6)
Fe1 S1 C7 C9 66.9(6)
Fe2 S1 C7 C8 -141.9(4)
Fe1 S1 C7 C8 -58.0(5)
C18 N1 C11 N2 -0.5(8)
Fe2 N1 C11 N2 179.9(4)
C18 N1 C11 Fe1 -173.5(4)
Fe2 N1 C11 Fe1 6.9(4)
C12 N2 C11 N1 146.7(6)
C12 N2 C11 Fe1 -41.5(7)
C1 Fe1 C11 N1 -107.9(4)
C2 Fe1 C11 N1 148.3(4)
C3 Fe1 C11 N1 -27.6(17)
S1 Fe1 C11 N1 51.0(4)
Fe2 Fe1 C11 N1 -5.5(3)
C1 Fe1 C11 N2 79.4(5)
C2 Fe1 C11 N2 -24.4(5)
C3 Fe1 C11 N2 159.8(14)
S1 Fe1 C11 N2 -121.7(5)
Fe2 Fe1 C11 N2 -178.2(5)
C11 N2 C12 C13 -89.4(7)
C11 N2 C12 C17 147.9(6)
N2 C12 C13 C14 -179.0(6)
C17 C12 C13 C14 -55.9(8)
C12 C13 C14 C15 57.2(10)
C13 C14 C15 C16 -55.6(10)
C14 C15 C16 C17 54.2(10)
N2 C12 C17 C16 177.4(5)
C13 C12 C17 C16 55.1(7)
C15 C16 C17 C12 -54.6(9)
C11 N1 C18 C23 102.6(6)
Fe2 N1 C18 C23 -77.9(6)
C11 N1 C18 C19 -131.9(6)
Fe2 N1 C18 C19 47.5(7)
N1 C18 C19 C20 -177.5(5)
C23 C18 C19 C20 -52.7(7)
C18 C19 C20 C21 55.2(8)
C19 C20 C21 C22 -56.8(8)
C20 C21 C22 C23 56.2(9)
N1 C18 C23 C22 178.1(5)
C19 C18 C23 C22 52.4(7)
C21 C22 C23 C18 -54.2(9)
